data_4337136
loop_
_publ_author_name
'Smart, Katharine A.'
'Grellier, Mary'
'Coppel, Yannick'
'Vendier, Laure'
'Mason, Sax A.'
'Capelli, Silvia C.'
'Albinati, Alberto'
'Montiel-Palma, Virginia'
'Mu\~noz-Hern\'andez, Miguel A'
'Sabo-Etienne, Sylviane'

_publ_section_title
;
 Nature of si-h interactions in a series of ruthenium silazane complexes
 using multinuclear solid-state NMR and neutron diffraction.
;
_journal_issue 2
_journal_name_full 'Inorganic chemistry'
_journal_page_first 1156
_journal_page_last 1165
_journal_paper_doi 10.1021/ic4027199
_journal_volume 53
_journal_year 2014
_chemical_formula_moiety 'C27 H34 N6 Ru Si3, 0.5(C6H14)'
_chemical_formula_sum 'C30 H41 N6 Ru Si3'
_chemical_formula_weight 671.03
_chemical_name_systematic
; 
 ? 
;
_space_group_IT_number 2
_symmetry_cell_setting triclinic
_symmetry_space_group_name_Hall '-P 1'
_symmetry_space_group_name_H-M 'P -1'
_atom_sites_solution_hydrogens geom
_atom_sites_solution_primary direct
_atom_sites_solution_secondary difmap
_audit_creation_method SHELXL-97
_cell_angle_alpha 95.782(2)
_cell_angle_beta 98.830(2)
_cell_angle_gamma 105.106(2)
_cell_formula_units_Z 2
_cell_length_a 9.4948(13)
_cell_length_b 9.6324(13)
_cell_length_c 18.339(2)
_cell_measurement_temperature 173(2)
_cell_volume 1582.6(4)
_computing_cell_refinement 'Bruker SMART'
_computing_data_collection 'Bruker SMART'
_computing_data_reduction 'Bruker SHELXTL'
_computing_molecular_graphics 'Bruker SHELXTL'
_computing_publication_material 'Bruker SHELXTL'
_computing_structure_refinement 'SHELXL-97 (Sheldrick, 1997)'
_computing_structure_solution 'SHELXS-97 (Sheldrick, 1990)'
_diffrn_ambient_temperature 173(2)
_diffrn_measured_fraction_theta_full 0.994
_diffrn_measured_fraction_theta_max 0.994
_diffrn_measurement_device_type 'CCD area detector'
_diffrn_measurement_method 'phi and omega scans'
_diffrn_radiation_monochromator graphite
_diffrn_radiation_probe x-ray
_diffrn_radiation_source 'fine-focus sealed tube'
_diffrn_radiation_type MoK\a
_diffrn_radiation_wavelength 0.71073
_diffrn_reflns_av_R_equivalents 0.0341
_diffrn_reflns_av_sigmaI/netI 0.0406
_diffrn_reflns_limit_h_max 11
_diffrn_reflns_limit_h_min -11
_diffrn_reflns_limit_k_max 11
_diffrn_reflns_limit_k_min -11
_diffrn_reflns_limit_l_max 21
_diffrn_reflns_limit_l_min -21
_diffrn_reflns_number 15429
_diffrn_reflns_theta_full 25.05
_diffrn_reflns_theta_max 25.05
_diffrn_reflns_theta_min 1.14
_exptl_absorpt_coefficient_mu 0.639
_exptl_absorpt_correction_T_max 0.9330
_exptl_absorpt_correction_T_min 0.8882
_exptl_absorpt_correction_type numerical
_exptl_crystal_colour yellow
_exptl_crystal_density_diffrn 1.408
_exptl_crystal_density_method 'not measured'
_exptl_crystal_description rectangular
_exptl_crystal_F_000 698
_exptl_crystal_size_max 0.19
_exptl_crystal_size_mid 0.14
_exptl_crystal_size_min 0.11
_refine_diff_density_max 0.983
_refine_diff_density_min -0.304
_refine_diff_density_rms 0.075
_refine_ls_extinction_method none
_refine_ls_goodness_of_fit_ref 1.048
_refine_ls_hydrogen_treatment mixed
_refine_ls_matrix_type full
_refine_ls_number_parameters 371
_refine_ls_number_reflns 5578
_refine_ls_number_restraints 0
_refine_ls_restrained_S_all 1.048
_refine_ls_R_factor_all 0.0379
_refine_ls_R_factor_gt 0.0336
_refine_ls_shift/su_max 0.001
_refine_ls_shift/su_mean 0.000
_refine_ls_structure_factor_coef Fsqd
_refine_ls_weighting_details 'calc w=1/[\s^2^(Fo^2^)+(0.0364P)^2^+1.0014P] where P=(Fo^2^+2Fc^2^)/3'
_refine_ls_weighting_scheme calc
_refine_ls_wR_factor_gt 0.0795
_refine_ls_wR_factor_ref 0.0816
_reflns_number_gt 5063
_reflns_number_total 5578
_reflns_threshold_expression >2sigma(I)
_cod_data_source_file ic4027199_si_002.cif
_cod_data_source_block 3BHEX(vic1107)
_cod_depositor_comments
;
The following automatic conversions were performed:

'_symmetry_cell_setting' value 'Triclinic' changed to 'triclinic'
according to
/usr/data/users/saulius/automatic-downloads/current/ACS/lib/dictionaries/cif_core.dic
dictionary named 'cif_core.dic' version 2.4.2 from 2011-04-26.

Automatic conversion script
Id: cif_fix_values 2281 2013-09-26 08:29:07Z andrius 
;
_cod_original_cell_volume 1582.6(3)
_cod_original_sg_symbol_H-M P-1
_cod_database_code 4337136

loop_
_symmetry_equiv_pos_as_xyz
'x, y, z'
'-x, -y, -z'

loop_
_atom_site_label
_atom_site_type_symbol
_atom_site_fract_x
_atom_site_fract_y
_atom_site_fract_z
_atom_site_U_iso_or_equiv
_atom_site_adp_type
_atom_site_occupancy
_atom_site_symmetry_multiplicity
_atom_site_calc_flag
_atom_site_refinement_flags
Ru1 Ru 0.18181(2) 0.72145(2) 0.286765(12) 0.02131(8) Uani 1 1 d .
H100 H 0.214(3) 0.774(3) 0.3641(15) 0.026 Uiso 1 1 d .
Si1 Si 0.40220(8) 0.88044(8) 0.27199(4) 0.02684(18) Uani 1 1 d .
Si2 Si 0.10218(8) 0.90976(9) 0.34363(4) 0.02763(18) Uani 1 1 d .
Si3 Si 0.29293(8) 0.61487(9) 0.38168(4) 0.02545(18) Uani 1 1 d .
N1 N 0.4566(2) 0.7566(2) 0.20605(13) 0.0285(5) Uani 1 1 d .
N2 N 0.2408(2) 0.5675(2) 0.20911(12) 0.0226(5) Uani 1 1 d .
N3 N 0.0249(2) 0.9712(2) 0.26011(13) 0.0266(5) Uani 1 1 d .
N4 N 0.0625(2) 0.7749(2) 0.18390(12) 0.0230(5) Uani 1 1 d .
N5 N 0.1235(2) 0.4888(2) 0.39646(12) 0.0255(5) Uani 1 1 d .
N6 N -0.0215(2) 0.5527(2) 0.29444(12) 0.0243(5) Uani 1 1 d .
C1 C 0.5767(3) 0.7654(3) 0.17072(18) 0.0350(7) Uani 1 1 d .
H1 H 0.6569 0.8507 0.1752 0.042 Uiso 1 1 calc R
C2 C 0.5658(3) 0.6373(3) 0.12896(18) 0.0366(7) Uani 1 1 d .
H2 H 0.6345 0.6181 0.0995 0.044 Uiso 1 1 calc R
C3 C 0.4315(3) 0.5368(3) 0.13759(16) 0.0284(6) Uani 1 1 d .
C4 C 0.3688(3) 0.6180(3) 0.18503(15) 0.0247(6) Uani 1 1 d .
C5 C 0.1715(3) 0.4257(3) 0.18536(15) 0.0275(6) Uani 1 1 d .
H5 H 0.0805 0.3845 0.2007 0.033 Uiso 1 1 calc R
C6 C 0.2255(3) 0.3369(3) 0.13987(16) 0.0322(7) Uani 1 1 d .
H6 H 0.1721 0.2373 0.1256 0.039 Uiso 1 1 calc R
C7 C 0.3563(3) 0.3913(3) 0.11479(16) 0.0342(7) Uani 1 1 d .
H7 H 0.3933 0.3308 0.0830 0.041 Uiso 1 1 calc R
C8 C 0.5734(3) 0.9483(3) 0.34715(18) 0.0388(8) Uani 1 1 d .
H8A H 0.5949 0.8660 0.3694 0.058 Uiso 1 1 calc R
H8B H 0.5566 1.0171 0.3857 0.058 Uiso 1 1 calc R
H8C H 0.6577 0.9971 0.3254 0.058 Uiso 1 1 calc R
C9 C 0.3993(3) 1.0398(3) 0.21992(18) 0.0358(7) Uani 1 1 d .
H9A H 0.4970 1.0792 0.2072 0.054 Uiso 1 1 calc R
H9B H 0.3752 1.1154 0.2515 0.054 Uiso 1 1 calc R
H9C H 0.3241 1.0074 0.1741 0.054 Uiso 1 1 calc R
C10 C -0.0429(3) 1.0799(3) 0.24669(18) 0.0335(7) Uani 1 1 d .
H10 H -0.0499 1.1519 0.2843 0.040 Uiso 1 1 calc R
C11 C -0.0976(3) 1.0702(3) 0.17326(17) 0.0333(7) Uani 1 1 d .
H11 H -0.1481 1.1328 0.1509 0.040 Uiso 1 1 calc R
C12 C -0.0653(3) 0.9485(3) 0.13572(16) 0.0263(6) Uani 1 1 d .
C13 C 0.0106(3) 0.8915(3) 0.19268(15) 0.0239(6) Uani 1 1 d .
C14 C 0.0359(3) 0.7092(3) 0.11344(15) 0.0290(6) Uani 1 1 d .
H14 H 0.0699 0.6260 0.1038 0.035 Uiso 1 1 calc R
C15 C -0.0382(3) 0.7551(3) 0.05365(16) 0.0345(7) Uani 1 1 d .
H15 H -0.0542 0.7026 0.0050 0.041 Uiso 1 1 calc R
C16 C -0.0890(3) 0.8761(3) 0.06373(16) 0.0334(7) Uani 1 1 d .
H16 H -0.1387 0.9087 0.0227 0.040 Uiso 1 1 calc R
C17 C 0.2323(4) 1.0775(4) 0.40205(19) 0.0471(9) Uani 1 1 d .
H17A H 0.3153 1.1151 0.3770 0.071 Uiso 1 1 calc R
H17B H 0.2703 1.0543 0.4507 0.071 Uiso 1 1 calc R
H17C H 0.1794 1.1513 0.4091 0.071 Uiso 1 1 calc R
C18 C -0.0588(4) 0.8592(4) 0.39273(18) 0.0444(8) Uani 1 1 d .
H18A H -0.0940 0.9446 0.4040 0.067 Uiso 1 1 calc R
H18B H -0.0275 0.8245 0.4393 0.067 Uiso 1 1 calc R
H18C H -0.1393 0.7821 0.3606 0.067 Uiso 1 1 calc R
C19 C 0.0911(3) 0.3913(3) 0.44632(16) 0.0324(7) Uani 1 1 d .
H19 H 0.1625 0.3779 0.4853 0.039 Uiso 1 1 calc R
C20 C -0.0544(3) 0.3177(3) 0.43262(17) 0.0343(7) Uani 1 1 d .
H20 H -0.1018 0.2453 0.4594 0.041 Uiso 1 1 calc R
C21 C -0.1237(3) 0.3693(3) 0.37023(16) 0.0290(6) Uani 1 1 d .
C22 C -0.0078(3) 0.4748(3) 0.35063(15) 0.0244(6) Uani 1 1 d .
C23 C -0.1599(3) 0.5230(3) 0.25475(16) 0.0300(6) Uani 1 1 d .
H23 H -0.1757 0.5744 0.2141 0.036 Uiso 1 1 calc R
C24 C -0.2807(3) 0.4215(3) 0.26990(17) 0.0353(7) Uani 1 1 d .
H24 H -0.3758 0.4054 0.2397 0.042 Uiso 1 1 calc R
C25 C -0.2647(3) 0.3435(3) 0.32810(17) 0.0346(7) Uani 1 1 d .
H25 H -0.3475 0.2745 0.3390 0.042 Uiso 1 1 calc R
C26 C 0.3872(3) 0.7124(4) 0.47752(16) 0.0396(8) Uani 1 1 d .
H26A H 0.3349 0.7819 0.4935 0.059 Uiso 1 1 calc R
H26B H 0.4903 0.7644 0.4766 0.059 Uiso 1 1 calc R
H26C H 0.3857 0.6417 0.5125 0.059 Uiso 1 1 calc R
C27 C 0.4134(3) 0.4967(4) 0.35726(18) 0.0409(8) Uani 1 1 d .
H27A H 0.4351 0.4450 0.3991 0.061 Uiso 1 1 calc R
H27B H 0.5066 0.5575 0.3472 0.061 Uiso 1 1 calc R
H27C H 0.3614 0.4262 0.3128 0.061 Uiso 1 1 calc R
C28 C 0.7167(4) 0.3244(4) 0.0369(2) 0.0529(9) Uani 1 1 d .
H28A H 0.6408 0.3732 0.0216 0.079 Uiso 1 1 calc R
H28B H 0.8102 0.3748 0.0228 0.079 Uiso 1 1 calc R
H28C H 0.7319 0.3261 0.0911 0.079 Uiso 1 1 calc R
C29 C 0.6658(4) 0.1674(4) -0.00169(19) 0.0426(8) Uani 1 1 d .
H29A H 0.6506 0.1669 -0.0564 0.051 Uiso 1 1 calc R
H29B H 0.7455 0.1207 0.0120 0.051 Uiso 1 1 calc R
C30 C 0.5252(4) 0.0791(3) 0.01784(19) 0.0436(8) Uani 1 1 d .
H30A H 0.4450 0.1245 0.0026 0.052 Uiso 1 1 calc R
H30B H 0.5395 0.0831 0.0727 0.052 Uiso 1 1 calc R

loop_
_atom_site_aniso_label
_atom_site_aniso_U_11
_atom_site_aniso_U_22
_atom_site_aniso_U_33
_atom_site_aniso_U_23
_atom_site_aniso_U_13
_atom_site_aniso_U_12
Ru1 0.01886(12) 0.02203(13) 0.02303(13) 0.00339(9) 0.00199(9) 0.00680(9)
Si1 0.0221(4) 0.0220(4) 0.0345(4) 0.0031(3) 0.0021(3) 0.0049(3)
Si2 0.0268(4) 0.0312(4) 0.0266(4) 0.0015(3) 0.0035(3) 0.0129(3)
Si3 0.0203(4) 0.0325(4) 0.0253(4) 0.0064(3) 0.0027(3) 0.0106(3)
N1 0.0242(12) 0.0248(13) 0.0369(14) 0.0055(10) 0.0075(10) 0.0063(10)
N2 0.0206(11) 0.0226(12) 0.0252(12) 0.0056(9) 0.0027(9) 0.0073(9)
N3 0.0270(12) 0.0245(12) 0.0301(13) 0.0044(10) 0.0052(10) 0.0104(10)
N4 0.0199(11) 0.0230(12) 0.0263(12) 0.0048(10) 0.0045(9) 0.0058(9)
N5 0.0255(12) 0.0279(12) 0.0258(12) 0.0061(10) 0.0055(10) 0.0108(10)
N6 0.0209(11) 0.0270(12) 0.0253(12) 0.0042(10) 0.0034(9) 0.0077(10)
C1 0.0237(15) 0.0356(17) 0.050(2) 0.0130(15) 0.0147(14) 0.0083(13)
C2 0.0284(16) 0.0439(19) 0.0450(19) 0.0114(15) 0.0153(14) 0.0167(14)
C3 0.0273(15) 0.0351(16) 0.0282(15) 0.0086(12) 0.0061(12) 0.0161(13)
C4 0.0232(14) 0.0263(15) 0.0268(15) 0.0075(12) 0.0032(11) 0.0103(12)
C5 0.0247(14) 0.0256(15) 0.0294(15) 0.0047(12) 0.0016(12) 0.0039(12)
C6 0.0338(16) 0.0265(15) 0.0322(16) 0.0007(13) -0.0020(13) 0.0076(13)
C7 0.0364(17) 0.0367(17) 0.0328(17) 0.0004(13) 0.0058(13) 0.0182(14)
C8 0.0251(15) 0.0353(17) 0.050(2) 0.0037(15) -0.0008(14) 0.0030(13)
C9 0.0359(17) 0.0248(15) 0.0469(19) 0.0084(14) 0.0088(14) 0.0071(13)
C10 0.0335(16) 0.0247(15) 0.0460(19) 0.0060(13) 0.0097(14) 0.0128(13)
C11 0.0275(15) 0.0276(16) 0.049(2) 0.0150(14) 0.0056(14) 0.0123(13)
C12 0.0183(13) 0.0260(15) 0.0346(16) 0.0130(12) 0.0057(11) 0.0030(11)
C13 0.0170(13) 0.0238(14) 0.0302(15) 0.0075(12) 0.0064(11) 0.0023(11)
C14 0.0290(15) 0.0309(16) 0.0281(16) 0.0030(12) 0.0038(12) 0.0112(13)
C15 0.0323(16) 0.0446(18) 0.0249(16) 0.0015(13) 0.0002(13) 0.0122(14)
C16 0.0273(15) 0.0411(18) 0.0320(17) 0.0172(14) 0.0016(13) 0.0077(13)
C17 0.0448(19) 0.045(2) 0.046(2) -0.0170(16) -0.0060(16) 0.0199(16)
C18 0.0425(19) 0.066(2) 0.0374(19) 0.0154(17) 0.0170(15) 0.0295(18)
C19 0.0407(17) 0.0301(16) 0.0316(16) 0.0112(13) 0.0077(13) 0.0156(14)
C20 0.0408(18) 0.0287(16) 0.0384(18) 0.0122(13) 0.0151(14) 0.0111(14)
C21 0.0288(15) 0.0233(14) 0.0376(17) 0.0034(12) 0.0133(13) 0.0082(12)
C22 0.0239(14) 0.0233(14) 0.0275(15) 0.0006(11) 0.0070(11) 0.0095(11)
C23 0.0238(15) 0.0364(17) 0.0306(16) 0.0073(13) 0.0027(12) 0.0106(13)
C24 0.0214(15) 0.0391(18) 0.0400(18) 0.0006(14) 0.0001(13) 0.0043(13)
C25 0.0283(16) 0.0303(16) 0.0445(19) 0.0026(14) 0.0130(14) 0.0046(13)
C26 0.0341(17) 0.051(2) 0.0302(17) 0.0074(15) 0.0001(13) 0.0085(15)
C27 0.0370(17) 0.053(2) 0.0449(19) 0.0170(16) 0.0097(15) 0.0285(16)
C28 0.059(2) 0.047(2) 0.054(2) 0.0033(17) 0.0110(18) 0.0189(18)
C29 0.048(2) 0.045(2) 0.0406(19) 0.0075(15) 0.0106(15) 0.0212(16)
C30 0.052(2) 0.046(2) 0.0400(19) 0.0059(16) 0.0142(16) 0.0235(17)

loop_
_atom_type_symbol
_atom_type_description
_atom_type_scat_dispersion_real
_atom_type_scat_dispersion_imag
_atom_type_scat_source
C C 0.0033 0.0016 'International Tables Vol C Tables 4.2.6.8 and 6.1.1.4'
H H 0.0000 0.0000 'International Tables Vol C Tables 4.2.6.8 and 6.1.1.4'
N N 0.0061 0.0033 'International Tables Vol C Tables 4.2.6.8 and 6.1.1.4'
Ru Ru -1.2594 0.8363 'International Tables Vol C Tables 4.2.6.8 and 6.1.1.4'
Si Si 0.0817 0.0704 'International Tables Vol C Tables 4.2.6.8 and 6.1.1.4'

loop_
_geom_angle_atom_site_label_1
_geom_angle_atom_site_label_2
_geom_angle_atom_site_label_3
_geom_angle
_geom_angle_site_symmetry_1
_geom_angle_site_symmetry_3
N2 Ru1 N6 90.31(8) . .
N2 Ru1 N4 84.34(8) . .
N6 Ru1 N4 89.86(8) . .
N2 Ru1 Si1 83.99(6) . .
N6 Ru1 Si1 174.24(6) . .
N4 Ru1 Si1 90.40(6) . .
N2 Ru1 Si2 166.06(6) . .
N6 Ru1 Si2 93.09(6) . .
N4 Ru1 Si2 82.15(6) . .
Si1 Ru1 Si2 92.65(3) . .
N2 Ru1 Si3 85.71(6) . .
N6 Ru1 Si3 83.38(6) . .
N4 Ru1 Si3 167.93(6) . .
Si1 Ru1 Si3 95.34(3) . .
Si2 Ru1 Si3 108.11(3) . .
N2 Ru1 H100 138.8(11) . .
N6 Ru1 H100 93.5(11) . .
N4 Ru1 H100 136.7(11) . .
Si1 Ru1 H100 90.3(11) . .
Si2 Ru1 H100 54.5(11) . .
Si3 Ru1 H100 54.1(11) . .
N1 Si1 C8 102.57(13) . .
N1 Si1 C9 102.69(13) . .
C8 Si1 C9 104.79(14) . .
N1 Si1 Ru1 97.94(8) . .
C8 Si1 Ru1 124.16(11) . .
C9 Si1 Ru1 120.38(10) . .
N3 Si2 C17 104.96(14) . .
N3 Si2 C18 103.42(13) . .
C17 Si2 C18 105.30(16) . .
N3 Si2 Ru1 98.78(8) . .
C17 Si2 Ru1 123.29(11) . .
C18 Si2 Ru1 118.11(12) . .
N3 Si2 H100 135.3(8) . .
C17 Si2 H100 99.5(8) . .
C18 Si2 H100 105.4(8) . .
Ru1 Si2 H100 37.0(8) . .
N5 Si3 C26 104.26(12) . .
N5 Si3 C27 104.83(13) . .
C26 Si3 C27 103.93(15) . .
N5 Si3 Ru1 97.38(7) . .
C26 Si3 Ru1 124.65(11) . .
C27 Si3 Ru1 118.78(10) . .
N5 Si3 H100 97.7(8) . .
C26 Si3 H100 89.4(8) . .
C27 Si3 H100 149.8(8) . .
Ru1 Si3 H100 36.9(8) . .
C4 N1 C1 105.4(2) . .
C4 N1 Si1 119.19(18) . .
C1 N1 Si1 135.4(2) . .
C4 N2 C5 114.8(2) . .
C4 N2 Ru1 116.06(17) . .
C5 N2 Ru1 129.00(18) . .
C13 N3 C10 106.0(2) . .
C13 N3 Si2 119.10(18) . .
C10 N3 Si2 134.5(2) . .
C14 N4 C13 114.2(2) . .
C14 N4 Ru1 129.55(18) . .
C13 N4 Ru1 116.23(17) . .
C22 N5 C19 105.6(2) . .
C22 N5 Si3 119.94(18) . .
C19 N5 Si3 134.4(2) . .
C23 N6 C22 114.7(2) . .
C23 N6 Ru1 129.67(19) . .
C22 N6 Ru1 115.39(17) . .
C2 C1 N1 111.6(3) . .
C2 C1 H1 124.2 . .
N1 C1 H1 124.2 . .
C1 C2 C3 107.0(3) . .
C1 C2 H2 126.5 . .
C3 C2 H2 126.5 . .
C7 C3 C4 117.2(3) . .
C7 C3 C2 138.1(3) . .
C4 C3 C2 104.6(3) . .
N2 C4 N1 122.8(2) . .
N2 C4 C3 125.8(3) . .
N1 C4 C3 111.4(2) . .
N2 C5 C6 123.6(3) . .
N2 C5 H5 118.2 . .
C6 C5 H5 118.2 . .
C5 C6 C7 120.9(3) . .
C5 C6 H6 119.6 . .
C7 C6 H6 119.6 . .
C6 C7 C3 117.7(3) . .
C6 C7 H7 121.1 . .
C3 C7 H7 121.1 . .
Si1 C8 H8A 109.5 . .
Si1 C8 H8B 109.5 . .
H8A C8 H8B 109.5 . .
Si1 C8 H8C 109.5 . .
H8A C8 H8C 109.5 . .
H8B C8 H8C 109.5 . .
Si1 C9 H9A 109.5 . .
Si1 C9 H9B 109.5 . .
H9A C9 H9B 109.5 . .
Si1 C9 H9C 109.5 . .
H9A C9 H9C 109.5 . .
H9B C9 H9C 109.5 . .
C11 C10 N3 111.3(3) . .
C11 C10 H10 124.4 . .
N3 C10 H10 124.4 . .
C10 C11 C12 107.2(3) . .
C10 C11 H11 126.4 . .
C12 C11 H11 126.4 . .
C16 C12 C13 116.6(3) . .
C16 C12 C11 138.4(3) . .
C13 C12 C11 105.0(2) . .
N4 C13 N3 122.9(2) . .
N4 C13 C12 126.6(3) . .
N3 C13 C12 110.5(2) . .
N4 C14 C15 124.0(3) . .
N4 C14 H14 118.0 . .
C15 C14 H14 118.0 . .
C16 C15 C14 120.9(3) . .
C16 C15 H15 119.5 . .
C14 C15 H15 119.5 . .
C15 C16 C12 117.8(3) . .
C15 C16 H16 121.1 . .
C12 C16 H16 121.1 . .
Si2 C17 H17A 109.5 . .
Si2 C17 H17B 109.5 . .
H17A C17 H17B 109.5 . .
Si2 C17 H17C 109.5 . .
H17A C17 H17C 109.5 . .
H17B C17 H17C 109.5 . .
Si2 C18 H18A 109.5 . .
Si2 C18 H18B 109.5 . .
H18A C18 H18B 109.5 . .
Si2 C18 H18C 109.5 . .
H18A C18 H18C 109.5 . .
H18B C18 H18C 109.5 . .
C20 C19 N5 111.6(3) . .
C20 C19 H19 124.2 . .
N5 C19 H19 124.2 . .
C19 C20 C21 107.0(3) . .
C19 C20 H20 126.5 . .
C21 C20 H20 126.5 . .
C25 C21 C22 117.3(3) . .
C25 C21 C20 137.9(3) . .
C22 C21 C20 104.8(2) . .
N6 C22 N5 123.3(2) . .
N6 C22 C21 125.8(2) . .
N5 C22 C21 110.9(2) . .
N6 C23 C24 123.5(3) . .
N6 C23 H23 118.2 . .
C24 C23 H23 118.2 . .
C25 C24 C23 120.9(3) . .
C25 C24 H24 119.6 . .
C23 C24 H24 119.6 . .
C24 C25 C21 117.7(3) . .
C24 C25 H25 121.1 . .
C21 C25 H25 121.1 . .
Si3 C26 H26A 109.5 . .
Si3 C26 H26B 109.5 . .
H26A C26 H26B 109.5 . .
Si3 C26 H26C 109.5 . .
H26A C26 H26C 109.5 . .
H26B C26 H26C 109.5 . .
Si3 C27 H27A 109.5 . .
Si3 C27 H27B 109.5 . .
H27A C27 H27B 109.5 . .
Si3 C27 H27C 109.5 . .
H27A C27 H27C 109.5 . .
H27B C27 H27C 109.5 . .
C29 C28 H28A 109.5 . .
C29 C28 H28B 109.5 . .
H28A C28 H28B 109.5 . .
C29 C28 H28C 109.5 . .
H28A C28 H28C 109.5 . .
H28B C28 H28C 109.5 . .
C30 C29 C28 113.8(3) . .
C30 C29 H29A 108.8 . .
C28 C29 H29A 108.8 . .
C30 C29 H29B 108.8 . .
C28 C29 H29B 108.8 . .
H29A C29 H29B 107.7 . .
C29 C30 C30 114.8(3) . 2_655
C29 C30 H30A 108.6 . .
C30 C30 H30A 108.6 2_655 .
C29 C30 H30B 108.6 . .
C30 C30 H30B 108.6 2_655 .
H30A C30 H30B 107.5 . .

loop_
_geom_bond_atom_site_label_1
_geom_bond_atom_site_label_2
_geom_bond_distance
_geom_bond_site_symmetry_2
Ru1 N2 2.190(2) .
Ru1 N6 2.209(2) .
Ru1 N4 2.225(2) .
Ru1 Si1 2.3205(8) .
Ru1 Si2 2.3505(8) .
Ru1 Si3 2.3575(8) .
Ru1 H100 1.42(3) .
Si1 N1 1.837(2) .
Si1 C8 1.883(3) .
Si1 C9 1.892(3) .
Si2 N3 1.816(2) .
Si2 C17 1.868(3) .
Si2 C18 1.873(3) .
Si2 H100 1.91(3) .
Si3 N5 1.822(2) .
Si3 C26 1.876(3) .
Si3 C27 1.881(3) .
Si3 H100 1.91(3) .
N1 C4 1.357(3) .
N1 C1 1.384(3) .
N2 C4 1.345(3) .
N2 C5 1.346(3) .
N3 C13 1.356(3) .
N3 C10 1.388(3) .
N4 C14 1.336(3) .
N4 C13 1.344(3) .
N5 C22 1.359(3) .
N5 C19 1.386(4) .
N6 C23 1.344(3) .
N6 C22 1.344(3) .
C1 C2 1.356(4) .
C1 H1 0.9500 .
C2 C3 1.427(4) .
C2 H2 0.9500 .
C3 C7 1.385(4) .
C3 C4 1.410(4) .
C5 C6 1.380(4) .
C5 H5 0.9500 .
C6 C7 1.383(4) .
C6 H6 0.9500 .
C7 H7 0.9500 .
C8 H8A 0.9800 .
C8 H8B 0.9800 .
C8 H8C 0.9800 .
C9 H9A 0.9800 .
C9 H9B 0.9800 .
C9 H9C 0.9800 .
C10 C11 1.351(4) .
C10 H10 0.9500 .
C11 C12 1.425(4) .
C11 H11 0.9500 .
C12 C16 1.386(4) .
C12 C13 1.415(4) .
C14 C15 1.384(4) .
C14 H14 0.9500 .
C15 C16 1.379(4) .
C15 H15 0.9500 .
C16 H16 0.9500 .
C17 H17A 0.9800 .
C17 H17B 0.9800 .
C17 H17C 0.9800 .
C18 H18A 0.9800 .
C18 H18B 0.9800 .
C18 H18C 0.9800 .
C19 C20 1.350(4) .
C19 H19 0.9500 .
C20 C21 1.429(4) .
C20 H20 0.9500 .
C21 C25 1.386(4) .
C21 C22 1.409(4) .
C23 C24 1.384(4) .
C23 H23 0.9500 .
C24 C25 1.377(4) .
C24 H24 0.9500 .
C25 H25 0.9500 .
C26 H26A 0.9800 .
C26 H26B 0.9800 .
C26 H26C 0.9800 .
C27 H27A 0.9800 .
C27 H27B 0.9800 .
C27 H27C 0.9800 .
C28 C29 1.522(5) .
C28 H28A 0.9800 .
C28 H28B 0.9800 .
C28 H28C 0.9800 .
C29 C30 1.500(5) .
C29 H29A 0.9900 .
C29 H29B 0.9900 .
C30 C30 1.518(6) 2_655
C30 H30A 0.9900 .
C30 H30B 0.9900 .

loop_
_geom_torsion_atom_site_label_1
_geom_torsion_atom_site_label_2
_geom_torsion_atom_site_label_3
_geom_torsion_atom_site_label_4
_geom_torsion
_geom_torsion_site_symmetry_4
N2 Ru1 Si1 N1 0.49(9) .
N6 Ru1 Si1 N1 8.7(6) .
N4 Ru1 Si1 N1 -83.78(10) .
Si2 Ru1 Si1 N1 -165.94(8) .
Si3 Ru1 Si1 N1 85.59(8) .
N2 Ru1 Si1 C8 -110.62(14) .
N6 Ru1 Si1 C8 -102.4(6) .
N4 Ru1 Si1 C8 165.11(14) .
Si2 Ru1 Si1 C8 82.95(13) .
Si3 Ru1 Si1 C8 -25.52(13) .
N2 Ru1 Si1 C9 110.31(13) .
N6 Ru1 Si1 C9 118.5(6) .
N4 Ru1 Si1 C9 26.04(13) .
Si2 Ru1 Si1 C9 -56.12(12) .
Si3 Ru1 Si1 C9 -164.60(12) .
N2 Ru1 Si2 N3 7.5(3) .
N6 Ru1 Si2 N3 -96.36(10) .
N4 Ru1 Si2 N3 -6.93(9) .
Si1 Ru1 Si2 N3 83.10(8) .
Si3 Ru1 Si2 N3 179.60(8) .
N2 Ru1 Si2 C17 -107.0(3) .
N6 Ru1 Si2 C17 149.19(16) .
N4 Ru1 Si2 C17 -121.38(16) .
Si1 Ru1 Si2 C17 -31.35(15) .
Si3 Ru1 Si2 C17 65.15(15) .
N2 Ru1 Si2 C18 117.9(3) .
N6 Ru1 Si2 C18 14.05(13) .
N4 Ru1 Si2 C18 103.48(13) .
Si1 Ru1 Si2 C18 -166.48(12) .
Si3 Ru1 Si2 C18 -69.99(12) .
N2 Ru1 Si3 N5 -96.95(9) .
N6 Ru1 Si3 N5 -6.14(9) .
N4 Ru1 Si3 N5 -62.4(3) .
Si1 Ru1 Si3 N5 179.51(8) .
Si2 Ru1 Si3 N5 84.95(8) .
N2 Ru1 Si3 C26 150.01(14) .
N6 Ru1 Si3 C26 -119.18(14) .
N4 Ru1 Si3 C26 -175.5(3) .
Si1 Ru1 Si3 C26 66.46(13) .
Si2 Ru1 Si3 C26 -28.09(13) .
N2 Ru1 Si3 C27 14.49(14) .
N6 Ru1 Si3 C27 105.30(14) .
N4 Ru1 Si3 C27 49.0(3) .
Si1 Ru1 Si3 C27 -69.05(13) .
Si2 Ru1 Si3 C27 -163.61(13) .
C8 Si1 N1 C4 126.5(2) .
C9 Si1 N1 C4 -124.9(2) .
Ru1 Si1 N1 C4 -1.2(2) .
C8 Si1 N1 C1 -50.3(3) .
C9 Si1 N1 C1 58.2(3) .
Ru1 Si1 N1 C1 -178.1(3) .
N6 Ru1 N2 C4 -179.07(18) .
N4 Ru1 N2 C4 91.10(18) .
Si1 Ru1 N2 C4 0.11(17) .
Si2 Ru1 N2 C4 76.7(3) .
Si3 Ru1 N2 C4 -95.73(18) .
N6 Ru1 N2 C5 -3.6(2) .
N4 Ru1 N2 C5 -93.5(2) .
Si1 Ru1 N2 C5 175.5(2) .
Si2 Ru1 N2 C5 -107.8(3) .
Si3 Ru1 N2 C5 79.7(2) .
C17 Si2 N3 C13 137.2(2) .
C18 Si2 N3 C13 -112.6(2) .
Ru1 Si2 N3 C13 9.2(2) .
C17 Si2 N3 C10 -51.4(3) .
C18 Si2 N3 C10 58.8(3) .
Ru1 Si2 N3 C10 -179.4(3) .
N2 Ru1 N4 C14 8.5(2) .
N6 Ru1 N4 C14 -81.8(2) .
Si1 Ru1 N4 C14 92.4(2) .
Si2 Ru1 N4 C14 -175.0(2) .
Si3 Ru1 N4 C14 -26.1(4) .
N2 Ru1 N4 C13 -170.39(19) .
N6 Ru1 N4 C13 99.29(18) .
Si1 Ru1 N4 C13 -86.47(18) .
Si2 Ru1 N4 C13 6.15(17) .
Si3 Ru1 N4 C13 155.0(2) .
C26 Si3 N5 C22 135.0(2) .
C27 Si3 N5 C22 -116.0(2) .
Ru1 Si3 N5 C22 6.4(2) .
C26 Si3 N5 C19 -46.9(3) .
C27 Si3 N5 C19 62.0(3) .
Ru1 Si3 N5 C19 -175.5(3) .
N2 Ru1 N6 C23 -92.7(2) .
N4 Ru1 N6 C23 -8.3(2) .
Si1 Ru1 N6 C23 -100.9(6) .
Si2 Ru1 N6 C23 73.8(2) .
Si3 Ru1 N6 C23 -178.3(2) .
N2 Ru1 N6 C22 92.77(19) .
N4 Ru1 N6 C22 177.10(19) .
Si1 Ru1 N6 C22 84.6(6) .
Si2 Ru1 N6 C22 -100.76(18) .
Si3 Ru1 N6 C22 7.13(17) .
C4 N1 C1 C2 -0.1(3) .
Si1 N1 C1 C2 177.1(2) .
N1 C1 C2 C3 -0.7(4) .
C1 C2 C3 C7 -176.6(3) .
C1 C2 C3 C4 1.1(3) .
C5 N2 C4 N1 -177.1(2) .
Ru1 N2 C4 N1 -1.0(3) .
C5 N2 C4 C3 1.1(4) .
Ru1 N2 C4 C3 177.2(2) .
C1 N1 C4 N2 179.3(2) .
Si1 N1 C4 N2 1.6(3) .
C1 N1 C4 C3 0.9(3) .
Si1 N1 C4 C3 -176.86(18) .
C7 C3 C4 N2 -1.3(4) .
C2 C3 C4 N2 -179.6(3) .
C7 C3 C4 N1 177.1(2) .
C2 C3 C4 N1 -1.2(3) .
C4 N2 C5 C6 0.1(4) .
Ru1 N2 C5 C6 -175.4(2) .
N2 C5 C6 C7 -1.0(4) .
C5 C6 C7 C3 0.7(4) .
C4 C3 C7 C6 0.3(4) .
C2 C3 C7 C6 177.9(3) .
C13 N3 C10 C11 -0.4(3) .
Si2 N3 C10 C11 -172.6(2) .
N3 C10 C11 C12 0.3(3) .
C10 C11 C12 C16 178.8(3) .
C10 C11 C12 C13 0.0(3) .
C14 N4 C13 N3 179.1(2) .
Ru1 N4 C13 N3 -1.9(3) .
C14 N4 C13 C12 -0.6(4) .
Ru1 N4 C13 C12 178.4(2) .
C10 N3 C13 N4 -179.4(2) .
Si2 N3 C13 N4 -5.8(3) .
C10 N3 C13 C12 0.3(3) .
Si2 N3 C13 C12 173.96(17) .
C16 C12 C13 N4 0.4(4) .
C11 C12 C13 N4 179.5(2) .
C16 C12 C13 N3 -179.3(2) .
C11 C12 C13 N3 -0.2(3) .
C13 N4 C14 C15 0.1(4) .
Ru1 N4 C14 C15 -178.8(2) .
N4 C14 C15 C16 0.7(5) .
C14 C15 C16 C12 -0.9(4) .
C13 C12 C16 C15 0.4(4) .
C11 C12 C16 C15 -178.4(3) .
C22 N5 C19 C20 0.3(3) .
Si3 N5 C19 C20 -177.9(2) .
N5 C19 C20 C21 -0.3(3) .
C19 C20 C21 C25 -179.7(3) .
C19 C20 C21 C22 0.2(3) .
C23 N6 C22 N5 179.5(2) .
Ru1 N6 C22 N5 -5.1(3) .
C23 N6 C22 C21 -0.4(4) .
Ru1 N6 C22 C21 175.0(2) .
C19 N5 C22 N6 179.9(2) .
Si3 N5 C22 N6 -1.6(4) .
C19 N5 C22 C21 -0.2(3) .
Si3 N5 C22 C21 178.34(18) .
C25 C21 C22 N6 -0.2(4) .
C20 C21 C22 N6 179.9(3) .
C25 C21 C22 N5 179.9(2) .
C20 C21 C22 N5 0.0(3) .
C22 N6 C23 C24 0.5(4) .
Ru1 N6 C23 C24 -174.1(2) .
N6 C23 C24 C25 0.0(5) .
C23 C24 C25 C21 -0.7(4) .
C22 C21 C25 C24 0.7(4) .
C20 C21 C25 C24 -179.5(3) .
C28 C29 C30 C30 -178.0(4) 2_655
